data_7134054
loop_
_publ_author_name
'Burke, Emily K.'
'Speed, Alexander William Harrison'
'Robertson, Katherine Nancy'

_publ_section_title
;
 Convenient Lanthanum-Mediated Synthesis of Bulky tert-Alkyl Amines from
 Nitriles
;
_journal_name_full 'Chemical Communications'
_journal_paper_doi 10.1039/D4CC05831C
_journal_year 2025
_chemical_formula_moiety '2(C14 H21 F3 N), O4 S, 4(H2 O)'
_chemical_formula_sum 'C28 H50 F6 N2 O8 S'
_chemical_formula_weight 688.76
_space_group_crystal_system monoclinic
_space_group_IT_number 14
_space_group_name_Hall '-P 2ybc'
_space_group_name_H-M_alt 'P 1 21/c 1'
_atom_sites_solution_hydrogens mixed
_atom_sites_solution_primary dual
_audit_creation_method SHELXL-2019/3
_audit_update_record
;
2024-10-28 deposited with the CCDC.	2024-12-12 downloaded from the CCDC.
;
_cell_angle_alpha 90
_cell_angle_beta 108.1193(10)
_cell_angle_gamma 90
_cell_formula_units_Z 4
_cell_length_a 15.9823(5)
_cell_length_b 10.6216(3)
_cell_length_c 21.5922(6)
_cell_measurement_reflns_used 9862
_cell_measurement_temperature 150(2)
_cell_measurement_theta_max 28.1411
_cell_measurement_theta_min 2.3398
_cell_volume 3483.67(18)
_computing_cell_refinement 'SAINT V8.40B (Bruker AXS LLC, 2019)'
_computing_data_collection 'Bruker Instrument Service v8.5.0.11 RC8'
_computing_data_reduction 'SAINT V8.40B (Bruker AXS LLC, 2019)'
_computing_structure_refinement 'SHELXL-2019/2 (Sheldrick, 2019)'
_computing_structure_solution 'SHELXT-2014 (Sheldrick, 2015)'
_diffrn_ambient_temperature 150(2)
_diffrn_detector '100 \\times 140 mm^2^ CMOS sensor'
_diffrn_detector_area_resol_mean 7.3910
_diffrn_detector_type 'Bruker PHOTON III'
_diffrn_measured_fraction_theta_full 1.000
_diffrn_measured_fraction_theta_max 1.000
_diffrn_measurement_device '\k--geometry diffractometer'
_diffrn_measurement_device_type 'Bruker D8 VENTURE'
_diffrn_radiation_monochromator 'multilayer mirror'
_diffrn_radiation_type MoK\a
_diffrn_radiation_wavelength 0.71073
_diffrn_reflns_av_R_equivalents 0.0604
_diffrn_reflns_av_unetI/netI 0.0233
_diffrn_reflns_Laue_measured_fraction_full 1.000
_diffrn_reflns_Laue_measured_fraction_max 1.000
_diffrn_reflns_limit_h_max 20
_diffrn_reflns_limit_h_min -20
_diffrn_reflns_limit_k_max 13
_diffrn_reflns_limit_k_min -13
_diffrn_reflns_limit_l_max 28
_diffrn_reflns_limit_l_min -26
_diffrn_reflns_number 104065
_diffrn_reflns_point_group_measured_fraction_full 1.000
_diffrn_reflns_point_group_measured_fraction_max 1.000
_diffrn_reflns_theta_full 25.242
_diffrn_reflns_theta_max 27.484
_diffrn_reflns_theta_min 1.985
_diffrn_source_current 1.4
_diffrn_source_power 0.07
_diffrn_source_type 'Incoatec I\mS 3.0'
_diffrn_source_voltage 50
_exptl_absorpt_coefficient_mu 0.171
_exptl_absorpt_correction_T_max 0.7457
_exptl_absorpt_correction_T_min 0.7091
_exptl_absorpt_correction_type multi-scan
_exptl_absorpt_process_details
;
Krause, L., Herbst-Irmer, R., Sheldrick, G. M., Stalke, D. (2015).
J. Appl. Cryst. 48, 3-10.
;
_exptl_crystal_colour colourless
_exptl_crystal_density_diffrn 1.313
_exptl_crystal_description 'thin plate'
_exptl_crystal_F_000 1464
_exptl_crystal_size_max 0.216
_exptl_crystal_size_mid 0.094
_exptl_crystal_size_min 0.020
_refine_diff_density_max 0.225
_refine_diff_density_min -0.557
_refine_diff_density_rms 0.050
_refine_ls_extinction_method none
_refine_ls_goodness_of_fit_ref 1.103
_refine_ls_hydrogen_treatment mixed
_refine_ls_matrix_type full
_refine_ls_number_parameters 604
_refine_ls_number_reflns 7991
_refine_ls_number_restraints 761
_refine_ls_restrained_S_all 1.088
_refine_ls_R_factor_all 0.0718
_refine_ls_R_factor_gt 0.0415
_refine_ls_shift/su_max 0.001
_refine_ls_shift/su_mean 0.000
_refine_ls_structure_factor_coef Fsqd
_refine_ls_weighting_details 'w=1/[\s^2^(Fo^2^)+(0.0475P)^2^+1.7431P] where P=(Fo^2^+2Fc^2^)/3'
_refine_ls_weighting_scheme calc
_refine_ls_wR_factor_gt 0.0981
_refine_ls_wR_factor_ref 0.1235
_reflns_Friedel_coverage 0.000
_reflns_number_gt 5810
_reflns_number_total 7991
_reflns_threshold_expression 'I > 2\s(I)'
_cod_data_source_file d4cc05831c2.cif
_cod_data_source_block AS048B_polymorph1_major
_cod_original_sg_symbol_H-M 'P 21/c'
_cod_database_code 7134054
_shelx_shelxl_version_number 2019/3
_shelx_space_group_comment
;
The symmetry employed for this shelxl refinement is uniquely defined
by the following loop, which should always be used as a source of
symmetry information in preference to the above space-group names.
They are only intended as comments.
;
_shelx_estimated_absorpt_t_min 0.964
_shelx_estimated_absorpt_t_max 0.997
_diffrn_source_source 'microfocus sealed tube'

loop_
_space_group_symop_operation_xyz
'x, y, z'
'-x, y+1/2, -z+1/2'
'-x, -y, -z'
'x, -y-1/2, z-1/2'

loop_
_atom_site_label
_atom_site_type_symbol
_atom_site_fract_x
_atom_site_fract_y
_atom_site_fract_z
_atom_site_U_iso_or_equiv
_atom_site_adp_type
_atom_site_occupancy
_atom_site_site_symmetry_order
_atom_site_calc_flag
_atom_site_refinement_flags_posn
_atom_site_refinement_flags_adp
_atom_site_refinement_flags_occupancy
_atom_site_disorder_assembly
_atom_site_disorder_group
S1 S 0.50053(3) 0.24934(4) 0.51077(2) 0.02763(11) Uani 1 1 d . . . . .
O1 O 0.42314(8) 0.24948(12) 0.45184(6) 0.0352(3) Uani 1 1 d . . . . .
O2 O 0.58244(8) 0.25317(12) 0.49314(6) 0.0345(3) Uani 1 1 d . . . . .
O3 O 0.49632(9) 0.36031(13) 0.54978(7) 0.0416(3) Uani 1 1 d . . . . .
O4 O 0.50056(9) 0.13390(13) 0.54777(7) 0.0434(3) Uani 1 1 d . . . . .
O5 O 0.60175(9) 0.44641(14) 0.41425(7) 0.0403(3) Uani 1 1 d D . . . .
HO5A H 0.5923(17) 0.387(2) 0.4393(11) 0.061 Uiso 1 1 d D U . . .
HO5B H 0.5855(16) 0.5161(19) 0.4289(12) 0.061 Uiso 1 1 d D U . . .
O6 O 0.47684(10) 0.40055(17) 0.29894(7) 0.0498(4) Uani 1 1 d D . . . .
HO6A H 0.5228(14) 0.413(3) 0.3334(11) 0.075 Uiso 1 1 d D U . . .
HO6B H 0.4781(19) 0.454(2) 0.2690(12) 0.075 Uiso 1 1 d D U . . .
O7 O 0.52594(10) 0.09759(18) 0.31205(7) 0.0496(4) Uani 1 1 d D . . . .
HO7A H 0.4815(15) 0.088(3) 0.3273(13) 0.074 Uiso 1 1 d D U . . .
HO7B H 0.519(2) 0.175(2) 0.2978(17) 0.074 Uiso 0.8 1 d D U P . .
HO7C H 0.505(9) 0.070(13) 0.273(3) 0.074 Uiso 0.2 1 d D U P . .
O8 O 0.40009(9) 0.04783(14) 0.36811(7) 0.0390(3) Uani 1 1 d D . . . .
HO8A H 0.4160(16) -0.0198(19) 0.3905(11) 0.059 Uiso 1 1 d D U . . .
HO8B H 0.4056(17) 0.107(2) 0.3966(10) 0.059 Uiso 1 1 d D U . . .
F1A F 0.9885(5) 0.8834(9) 0.8145(4) 0.080(2) Uani 0.444(3) 1 d D U P A 1
F2A F 0.9029(6) 0.8647(9) 0.8699(4) 0.076(2) Uani 0.444(3) 1 d D U P A 1
F3A F 1.0072(5) 0.7296(6) 0.8840(4) 0.091(2) Uani 0.444(3) 1 d D U P A 1
F1B F 0.9543(5) 0.9132(7) 0.8076(5) 0.073(2) Uani 0.393(3) 1 d D U P A 2
F2B F 0.9205(9) 0.8189(12) 0.8848(5) 0.088(3) Uani 0.393(3) 1 d D U P A 2
F3B F 1.0325(4) 0.7600(7) 0.8535(5) 0.082(2) Uani 0.393(3) 1 d D U P A 2
F1C F 0.9090(12) 0.9096(13) 0.8399(10) 0.098(4) Uani 0.163(3) 1 d D U P A 3
F2C F 0.9656(12) 0.7500(17) 0.8960(5) 0.072(3) Uani 0.163(3) 1 d D U P A 3
F3C F 1.0248(10) 0.812(2) 0.8270(8) 0.080(4) Uani 0.163(3) 1 d D U P A 3
F4A F -0.0446(4) 0.7873(6) 0.6125(4) 0.077(2) Uani 0.515(3) 1 d D U P B 1
F5A F 0.0656(5) 0.7201(7) 0.6921(3) 0.076(2) Uani 0.515(3) 1 d D U P B 1
F6A F 0.0233(4) 0.6217(5) 0.6011(3) 0.0552(13) Uani 0.515(3) 1 d D U P B 1
F4B F -0.0240(8) 0.8045(12) 0.6436(7) 0.074(3) Uani 0.284(3) 1 d D U P B 2
F5B F 0.0820(10) 0.6745(13) 0.6854(5) 0.072(3) Uani 0.284(3) 1 d D U P B 2
F6B F -0.0026(8) 0.6439(12) 0.5896(7) 0.081(3) Uani 0.284(3) 1 d D U P B 2
F4C F -0.0489(6) 0.7526(13) 0.5782(6) 0.074(3) Uani 0.201(3) 1 d D U P B 3
F5C F 0.0222(10) 0.7898(13) 0.6790(6) 0.078(3) Uani 0.201(3) 1 d D U P B 3
F6C F 0.0493(9) 0.6199(10) 0.6322(7) 0.075(3) Uani 0.201(3) 1 d D U P B 3
N1 N 0.62619(10) 0.52251(15) 0.61611(7) 0.0291(3) Uani 1 1 d D . . . .
HN1A H 0.6021(13) 0.543(2) 0.6482(9) 0.039(6) Uiso 1 1 d D . . . .
HN1B H 0.5907(12) 0.4609(17) 0.5913(9) 0.039(6) Uiso 1 1 d D . . . .
HN1C H 0.6198(14) 0.5952(17) 0.5920(10) 0.046(6) Uiso 1 1 d D . . . .
N2 N 0.36947(10) 0.97265(15) 0.55390(7) 0.0287(3) Uani 1 1 d D . . . .
HN2A H 0.3930(13) 0.950(2) 0.5967(8) 0.041(6) Uiso 1 1 d D . . . .
HN2B H 0.3730(15) 0.9012(17) 0.5311(10) 0.047(6) Uiso 1 1 d D . . . .
HN2C H 0.4093(13) 1.0295(18) 0.5458(10) 0.044(6) Uiso 1 1 d D . . . .
C1 C 0.71725(11) 0.46846(16) 0.64272(8) 0.0284(4) Uani 1 1 d D . . . .
C2 C 0.77469(11) 0.55765(17) 0.69344(8) 0.0294(4) Uani 1 1 d . . . . .
C3 C 0.85922(12) 0.5187(2) 0.72861(10) 0.0402(4) Uani 1 1 d . . . . .
H3 H 0.878526 0.437113 0.721153 0.048 Uiso 1 1 calc R U . . .
C4 C 0.91560(14) 0.5963(2) 0.77415(10) 0.0470(5) Uani 1 1 d . . . . .
H4 H 0.973201 0.568130 0.797533 0.056 Uiso 1 1 calc R U . . .
C5 C 0.88823(14) 0.7144(2) 0.78563(10) 0.0425(5) Uani 1 1 d . . . . .
C6 C 0.80511(14) 0.75582(19) 0.75040(10) 0.0407(4) Uani 1 1 d . . . . .
H6 H 0.786465 0.837929 0.757624 0.049 Uiso 1 1 calc R U . . .
C7 C 0.74895(13) 0.67799(18) 0.70464(9) 0.0357(4) Uani 1 1 d . . . . .
H7 H 0.691970 0.707366 0.680556 0.043 Uiso 1 1 calc R U . . .
C8 C 0.94763(17) 0.7984(3) 0.83570(12) 0.0599(6) Uani 1 1 d D . . . .
C9A C 0.75576(13) 0.44845(19) 0.58620(9) 0.0304(4) Uani 0.974(3) 1 d D U P C 1
H9A H 0.809973 0.397383 0.602728 0.036 Uiso 0.974(3) 1 calc R U P C 1
H9B H 0.713030 0.398244 0.552095 0.036 Uiso 0.974(3) 1 calc R U P C 1
C10A C 0.77813(13) 0.56582(18) 0.55430(10) 0.0358(5) Uani 0.974(3) 1 d D U P C 1
H10A H 0.818940 0.619408 0.587842 0.043 Uiso 0.974(3) 1 calc R U P C 1
H10B H 0.723795 0.614743 0.533924 0.043 Uiso 0.974(3) 1 calc R U P C 1
C11A C 0.82077(15) 0.5304(2) 0.50266(10) 0.0426(5) Uani 0.974(3) 1 d D U P C 1
H11A H 0.872152 0.476855 0.522219 0.064 Uiso 0.974(3) 1 calc R U P C 1
H11B H 0.839376 0.606975 0.485272 0.064 Uiso 0.974(3) 1 calc R U P C 1
H11C H 0.778205 0.484565 0.467262 0.064 Uiso 0.974(3) 1 calc R U P C 1
C9B C 0.745(4) 0.497(8) 0.581(2) 0.032(3) Uani 0.026(3) 1 d D U P C 2
H9C H 0.698220 0.464900 0.542691 0.038 Uiso 0.026(3) 1 calc R U P C 2
H9D H 0.747312 0.589299 0.576498 0.038 Uiso 0.026(3) 1 calc R U P C 2
C10B C 0.832(4) 0.444(6) 0.579(2) 0.033(3) Uani 0.026(3) 1 d D U P C 2
H10C H 0.834298 0.352938 0.589200 0.040 Uiso 0.026(3) 1 calc R U P C 2
H10D H 0.880505 0.486085 0.611893 0.040 Uiso 0.026(3) 1 calc R U P C 2
C11B C 0.844(4) 0.461(8) 0.512(3) 0.037(6) Uani 0.026(3) 1 d D U P C 2
H11D H 0.832843 0.380753 0.488331 0.056 Uiso 0.026(3) 1 calc R U P C 2
H11E H 0.905014 0.487369 0.517784 0.056 Uiso 0.026(3) 1 calc R U P C 2
H11F H 0.803472 0.524955 0.487434 0.056 Uiso 0.026(3) 1 calc R U P C 2
C12 C 0.70772(12) 0.33867(17) 0.67117(9) 0.0326(4) Uani 1 1 d . . . . .
H12A H 0.669796 0.286177 0.635538 0.039 Uiso 1 1 calc R U . . .
H12B H 0.766607 0.298746 0.685596 0.039 Uiso 1 1 calc R U . . .
C13 C 0.67029(15) 0.33415(19) 0.72762(10) 0.0427(5) Uani 1 1 d . . . . .
H13A H 0.611518 0.374430 0.714488 0.051 Uiso 1 1 calc R U . . .
H13B H 0.709100 0.382070 0.764861 0.051 Uiso 1 1 calc R U . . .
C14 C 0.66230(18) 0.1993(2) 0.74854(11) 0.0538(6) Uani 1 1 d . . . . .
H14A H 0.619997 0.153759 0.712882 0.081 Uiso 1 1 calc R U . . .
H14B H 0.641862 0.199219 0.786883 0.081 Uiso 1 1 calc R U . . .
H14C H 0.719886 0.158024 0.759348 0.081 Uiso 1 1 calc R U . . .
C15 C 0.28057(11) 1.03470(16) 0.53832(8) 0.0282(3) Uani 1 1 d . . . . .
C16 C 0.21876(11) 0.95378(16) 0.56255(8) 0.0289(4) Uani 1 1 d . . . . .
C17 C 0.23620(12) 0.82927(17) 0.58195(9) 0.0343(4) Uani 1 1 d . . . . .
H17 H 0.289950 0.791786 0.581432 0.041 Uiso 1 1 calc R U . . .
C18 C 0.17661(13) 0.75927(18) 0.60197(10) 0.0381(4) Uani 1 1 d . . . . .
H18 H 0.189632 0.674255 0.615112 0.046 Uiso 1 1 calc R U . . .
C19 C 0.09784(13) 0.81230(19) 0.60299(10) 0.0386(4) Uani 1 1 d . . . . .
C20 C 0.07851(13) 0.9351(2) 0.58239(11) 0.0430(5) Uani 1 1 d . . . . .
H20 H 0.024069 0.971633 0.581950 0.052 Uiso 1 1 calc R U . . .
C21 C 0.13847(12) 1.00461(19) 0.56245(10) 0.0383(4) Uani 1 1 d . . . . .
H21 H 0.124627 1.088960 0.548345 0.046 Uiso 1 1 calc R U . . .
C22 C 0.03555(16) 0.7372(2) 0.62721(13) 0.0547(6) Uani 1 1 d D . . . .
C23 C 0.29635(12) 1.16483(17) 0.57099(8) 0.0317(4) Uani 1 1 d . . . . .
H23A H 0.337486 1.211815 0.553432 0.038 Uiso 1 1 calc R U . . .
H23B H 0.239777 1.211103 0.557981 0.038 Uiso 1 1 calc R U . . .
C24 C 0.33305(15) 1.16660(19) 0.64508(9) 0.0410(5) Uani 1 1 d . . . . .
H24A H 0.289521 1.128943 0.663720 0.049 Uiso 1 1 calc R U . . .
H24B H 0.387294 1.115037 0.659264 0.049 Uiso 1 1 calc R U . . .
C25 C 0.35376(17) 1.2995(2) 0.67043(11) 0.0526(6) Uani 1 1 d . . . . .
H25A H 0.400539 1.334255 0.655044 0.079 Uiso 1 1 calc R U . . .
H25B H 0.373311 1.298505 0.718181 0.079 Uiso 1 1 calc R U . . .
H25C H 0.300850 1.351697 0.654489 0.079 Uiso 1 1 calc R U . . .
C26 C 0.24381(12) 1.05221(17) 0.46390(8) 0.0313(4) Uani 1 1 d . . . . .
H26A H 0.192195 1.108912 0.454467 0.038 Uiso 1 1 calc R U . . .
H26B H 0.289126 1.095471 0.449174 0.038 Uiso 1 1 calc R U . . .
C27 C 0.21608(13) 0.93341(18) 0.42333(9) 0.0379(4) Uani 1 1 d . . . . .
H27A H 0.170627 0.888697 0.437278 0.045 Uiso 1 1 calc R U . . .
H27B H 0.267452 0.876771 0.430730 0.045 Uiso 1 1 calc R U . . .
C28 C 0.17947(14) 0.9648(2) 0.35093(9) 0.0436(5) Uani 1 1 d . . . . .
H28A H 0.132451 1.027404 0.344143 0.065 Uiso 1 1 calc R U . . .
H28B H 0.155795 0.888200 0.326398 0.065 Uiso 1 1 calc R U . . .
H28C H 0.226648 0.998808 0.335757 0.065 Uiso 1 1 calc R U . . .

loop_
_atom_site_aniso_label
_atom_site_aniso_U_11
_atom_site_aniso_U_22
_atom_site_aniso_U_33
_atom_site_aniso_U_23
_atom_site_aniso_U_13
_atom_site_aniso_U_12
S1 0.0269(2) 0.0209(2) 0.0333(2) -0.00012(16) 0.00665(16) -0.00150(16)
O1 0.0304(6) 0.0323(7) 0.0362(7) -0.0011(5) 0.0008(5) 0.0018(5)
O2 0.0298(6) 0.0308(7) 0.0444(7) 0.0019(6) 0.0139(5) 0.0019(5)
O3 0.0342(7) 0.0366(8) 0.0538(8) -0.0180(6) 0.0134(6) -0.0041(6)
O4 0.0340(7) 0.0351(7) 0.0554(9) 0.0172(6) 0.0053(6) -0.0044(6)
O5 0.0416(8) 0.0382(8) 0.0412(8) 0.0034(6) 0.0130(6) 0.0012(6)
O6 0.0428(8) 0.0674(11) 0.0392(8) -0.0073(7) 0.0130(7) -0.0026(8)
O7 0.0415(8) 0.0658(11) 0.0419(8) 0.0133(8) 0.0138(7) 0.0062(8)
O8 0.0413(8) 0.0365(8) 0.0368(7) -0.0014(6) 0.0084(6) 0.0016(6)
F1A 0.070(5) 0.089(5) 0.095(5) -0.041(4) 0.045(4) -0.053(4)
F2A 0.080(4) 0.102(6) 0.056(4) -0.044(4) 0.034(4) -0.044(3)
F3A 0.075(4) 0.092(4) 0.072(4) -0.025(3) -0.025(3) -0.013(3)
F1B 0.071(5) 0.054(3) 0.085(3) -0.024(2) 0.012(4) -0.035(3)
F2B 0.099(6) 0.114(8) 0.051(4) -0.042(4) 0.024(4) -0.046(5)
F3B 0.048(3) 0.076(4) 0.096(6) -0.021(3) -0.015(3) -0.013(3)
F1C 0.113(7) 0.078(6) 0.091(8) -0.039(6) 0.014(7) -0.030(5)
F2C 0.068(8) 0.099(8) 0.045(4) -0.025(5) 0.012(5) -0.032(6)
F3C 0.063(6) 0.093(9) 0.080(7) -0.013(7) 0.014(5) -0.054(6)
F4A 0.046(3) 0.058(3) 0.143(7) 0.015(4) 0.052(4) 0.002(2)
F5A 0.080(4) 0.099(6) 0.062(2) 0.006(3) 0.041(2) -0.029(3)
F6A 0.049(4) 0.0372(17) 0.076(3) 0.009(2) 0.015(3) -0.0136(18)
F4B 0.059(6) 0.072(5) 0.113(8) 0.014(6) 0.058(5) 0.000(5)
F5B 0.068(5) 0.090(7) 0.067(4) 0.020(4) 0.033(4) -0.014(4)
F6B 0.058(7) 0.078(6) 0.099(6) -0.008(5) 0.013(4) -0.034(5)
F4C 0.039(4) 0.075(7) 0.115(7) -0.003(5) 0.033(4) -0.017(4)
F5C 0.076(7) 0.088(6) 0.090(6) -0.001(5) 0.056(5) -0.024(5)
F6C 0.065(7) 0.058(4) 0.107(8) 0.022(5) 0.033(6) -0.008(4)
N1 0.0267(7) 0.0277(8) 0.0312(8) -0.0035(6) 0.0066(6) -0.0012(6)
N2 0.0286(7) 0.0269(8) 0.0307(8) 0.0015(6) 0.0095(6) 0.0001(6)
C1 0.0264(8) 0.0275(9) 0.0306(8) -0.0011(7) 0.0077(7) 0.0016(7)
C2 0.0289(8) 0.0311(9) 0.0283(8) -0.0003(7) 0.0092(7) -0.0013(7)
C3 0.0323(9) 0.0398(11) 0.0430(11) -0.0045(8) 0.0039(8) 0.0041(8)
C4 0.0331(10) 0.0532(13) 0.0463(11) -0.0048(10) 0.0003(9) -0.0040(9)
C5 0.0416(11) 0.0467(12) 0.0376(10) -0.0069(9) 0.0100(8) -0.0165(9)
C6 0.0462(11) 0.0335(10) 0.0421(10) -0.0085(8) 0.0130(9) -0.0068(8)
C7 0.0354(10) 0.0321(10) 0.0374(10) -0.0032(8) 0.0081(8) -0.0004(7)
C8 0.0551(14) 0.0638(16) 0.0566(14) -0.0178(12) 0.0113(11) -0.0231(12)
C9A 0.0309(9) 0.0271(10) 0.0333(9) -0.0034(8) 0.0101(7) 0.0011(8)
C10A 0.0383(10) 0.0333(10) 0.0392(10) 0.0008(8) 0.0170(8) 0.0012(8)
C11A 0.0432(12) 0.0491(14) 0.0401(11) 0.0023(10) 0.0196(9) 0.0024(11)
C9B 0.033(5) 0.030(6) 0.035(5) -0.003(5) 0.013(4) 0.002(6)
C10B 0.034(5) 0.032(6) 0.037(5) -0.001(6) 0.015(5) 0.002(5)
C11B 0.039(11) 0.039(12) 0.037(9) 0.000(10) 0.016(8) 0.005(11)
C12 0.0352(9) 0.0276(9) 0.0348(9) -0.0015(7) 0.0104(7) 0.0001(7)
C13 0.0548(12) 0.0363(11) 0.0422(11) 0.0024(9) 0.0227(9) -0.0005(9)
C14 0.0760(16) 0.0421(12) 0.0494(12) -0.0013(10) 0.0284(12) -0.0165(11)
C15 0.0293(8) 0.0258(8) 0.0295(8) 0.0013(7) 0.0091(7) 0.0023(7)
C16 0.0309(9) 0.0285(9) 0.0272(8) -0.0014(7) 0.0088(7) 0.0000(7)
C17 0.0329(9) 0.0309(9) 0.0406(10) 0.0012(8) 0.0135(8) 0.0015(7)
C18 0.0411(10) 0.0289(10) 0.0461(11) 0.0015(8) 0.0164(9) -0.0020(8)
C19 0.0358(10) 0.0376(11) 0.0440(11) -0.0023(8) 0.0151(8) -0.0064(8)
C20 0.0338(10) 0.0426(11) 0.0560(12) 0.0017(9) 0.0186(9) 0.0036(8)
C21 0.0352(10) 0.0319(10) 0.0499(11) 0.0051(8) 0.0161(8) 0.0040(8)
C22 0.0467(12) 0.0473(13) 0.0760(16) -0.0001(11) 0.0276(12) -0.0100(10)
C23 0.0366(9) 0.0263(9) 0.0327(9) 0.0001(7) 0.0116(7) -0.0003(7)
C24 0.0565(12) 0.0342(10) 0.0314(9) -0.0032(8) 0.0124(9) -0.0006(9)
C25 0.0729(16) 0.0433(12) 0.0409(11) -0.0092(9) 0.0166(11) -0.0152(11)
C26 0.0346(9) 0.0293(9) 0.0300(8) 0.0010(7) 0.0100(7) 0.0023(7)
C27 0.0417(10) 0.0346(10) 0.0337(9) -0.0030(8) 0.0064(8) 0.0031(8)
C28 0.0404(11) 0.0518(13) 0.0335(10) -0.0052(9) 0.0042(8) 0.0070(9)

loop_
_atom_type_symbol
_atom_type_description
_atom_type_scat_dispersion_real
_atom_type_scat_dispersion_imag
_atom_type_scat_source
C C 0.0033 0.0016 'International Tables Vol C Tables 4.2.6.8 and 6.1.1.4'
H H 0.0000 0.0000 'International Tables Vol C Tables 4.2.6.8 and 6.1.1.4'
F F 0.0171 0.0103 'International Tables Vol C Tables 4.2.6.8 and 6.1.1.4'
N N 0.0061 0.0033 'International Tables Vol C Tables 4.2.6.8 and 6.1.1.4'
O O 0.0106 0.0060 'International Tables Vol C Tables 4.2.6.8 and 6.1.1.4'
S S 0.1246 0.1234 'International Tables Vol C Tables 4.2.6.8 and 6.1.1.4'

loop_
_geom_angle_atom_site_label_1
_geom_angle_atom_site_label_2
_geom_angle_atom_site_label_3
_geom_angle
_geom_angle_site_symmetry_1
_geom_angle_site_symmetry_3
_geom_angle_publ_flag
O3 S1 O4 110.68(9) . . ?
O3 S1 O1 108.67(8) . . ?
O4 S1 O1 109.27(8) . . ?
O3 S1 O2 109.28(8) . . ?
O4 S1 O2 108.34(8) . . ?
O1 S1 O2 110.59(8) . . ?
HO5A O5 HO5B 105(2) . . ?
HO6A O6 HO6B 109(3) . . ?
HO7A O7 HO7B 102(3) . . ?
HO7A O7 HO7C 102(10) . . ?
HO8A O8 HO8B 105(2) . . ?
C1 N1 HN1A 112.6(13) . . ?
C1 N1 HN1B 107.4(13) . . ?
HN1A N1 HN1B 106.1(18) . . ?
C1 N1 HN1C 117.5(14) . . ?
HN1A N1 HN1C 103.6(19) . . ?
HN1B N1 HN1C 109.1(19) . . ?
C15 N2 HN2A 113.8(14) . . ?
C15 N2 HN2B 117.0(14) . . ?
HN2A N2 HN2B 104.3(19) . . ?
C15 N2 HN2C 109.0(13) . . ?
HN2A N2 HN2C 105.8(19) . . ?
HN2B N2 HN2C 106.1(19) . . ?
N1 C1 C2 109.47(14) . . ?
N1 C1 C12 106.93(14) . . ?
C2 C1 C12 112.57(14) . . ?
N1 C1 C9A 109.10(14) . . ?
C2 C1 C9A 110.81(15) . . ?
C12 C1 C9A 107.83(14) . . ?
N1 C1 C9B 96(2) . . ?
C2 C1 C9B 103(3) . . ?
C12 C1 C9B 127(3) . . ?
C7 C2 C3 118.00(17) . . ?
C7 C2 C1 123.65(16) . . ?
C3 C2 C1 118.28(16) . . ?
C4 C3 C2 121.27(19) . . ?
C4 C3 H3 119.4 . . ?
C2 C3 H3 119.4 . . ?
C5 C4 C3 119.9(2) . . ?
C5 C4 H4 120.0 . . ?
C3 C4 H4 120.0 . . ?
C4 C5 C6 119.75(18) . . ?
C4 C5 C8 120.6(2) . . ?
C6 C5 C8 119.7(2) . . ?
C5 C6 C7 120.14(19) . . ?
C5 C6 H6 119.9 . . ?
C7 C6 H6 119.9 . . ?
C6 C7 C2 120.90(18) . . ?
C6 C7 H7 119.5 . . ?
C2 C7 H7 119.5 . . ?
F3C C8 F2C 104.8(9) . . ?
F3C C8 F1C 112.3(11) . . ?
F2C C8 F1C 103.5(10) . . ?
F2B C8 F3B 112.5(6) . . ?
F1A C8 F2A 103.8(6) . . ?
F2B C8 F1B 107.7(7) . . ?
F3B C8 F1B 100.6(5) . . ?
F1A C8 F3A 109.5(5) . . ?
F2A C8 F3A 102.6(5) . . ?
F1A C8 C5 116.3(5) . . ?
F2B C8 C5 113.5(6) . . ?
F3C C8 C5 112.2(8) . . ?
F2C C8 C5 111.7(6) . . ?
F1C C8 C5 111.8(6) . . ?
F3B C8 C5 112.5(3) . . ?
F2A C8 C5 112.1(5) . . ?
F1B C8 C5 109.2(4) . . ?
F3A C8 C5 111.4(3) . . ?
C10A C9A C1 116.97(16) . . ?
C10A C9A H9A 108.1 . . ?
C1 C9A H9A 108.1 . . ?
C10A C9A H9B 108.1 . . ?
C1 C9A H9B 108.1 . . ?
H9A C9A H9B 107.3 . . ?
C9A C10A C11A 110.54(17) . . ?
C9A C10A H10A 109.5 . . ?
C11A C10A H10A 109.5 . . ?
C9A C10A H10B 109.5 . . ?
C11A C10A H10B 109.5 . . ?
H10A C10A H10B 108.1 . . ?
C10A C11A H11A 109.5 . . ?
C10A C11A H11B 109.5 . . ?
H11A C11A H11B 109.5 . . ?
C10A C11A H11C 109.5 . . ?
H11A C11A H11C 109.5 . . ?
H11B C11A H11C 109.5 . . ?
C10B C9B C1 118(4) . . ?
C10B C9B H9C 107.8 . . ?
C1 C9B H9C 107.8 . . ?
C10B C9B H9D 107.8 . . ?
C1 C9B H9D 107.8 . . ?
H9C C9B H9D 107.1 . . ?
C9B C10B C11B 113(3) . . ?
C9B C10B H10C 109.1 . . ?
C11B C10B H10C 109.1 . . ?
C9B C10B H10D 109.1 . . ?
C11B C10B H10D 109.1 . . ?
H10C C10B H10D 107.8 . . ?
C10B C11B H11D 109.5 . . ?
C10B C11B H11E 109.5 . . ?
H11D C11B H11E 109.5 . . ?
C10B C11B H11F 109.5 . . ?
H11D C11B H11F 109.5 . . ?
H11E C11B H11F 109.5 . . ?
C13 C12 C1 117.56(15) . . ?
C13 C12 H12A 107.9 . . ?
C1 C12 H12A 107.9 . . ?
C13 C12 H12B 107.9 . . ?
C1 C12 H12B 107.9 . . ?
H12A C12 H12B 107.2 . . ?
C12 C13 C14 111.07(17) . . ?
C12 C13 H13A 109.4 . . ?
C14 C13 H13A 109.4 . . ?
C12 C13 H13B 109.4 . . ?
C14 C13 H13B 109.4 . . ?
H13A C13 H13B 108.0 . . ?
C13 C14 H14A 109.5 . . ?
C13 C14 H14B 109.5 . . ?
H14A C14 H14B 109.5 . . ?
C13 C14 H14C 109.5 . . ?
H14A C14 H14C 109.5 . . ?
H14B C14 H14C 109.5 . . ?
N2 C15 C16 110.15(14) . . ?
N2 C15 C23 106.40(14) . . ?
C16 C15 C23 112.46(14) . . ?
N2 C15 C26 108.25(14) . . ?
C16 C15 C26 110.45(14) . . ?
C23 C15 C26 108.97(14) . . ?
C17 C16 C21 117.92(17) . . ?
C17 C16 C15 123.46(16) . . ?
C21 C16 C15 118.55(16) . . ?
C18 C17 C16 120.95(17) . . ?
C18 C17 H17 119.5 . . ?
C16 C17 H17 119.5 . . ?
C17 C18 C19 120.34(18) . . ?
C17 C18 H18 119.8 . . ?
C19 C18 H18 119.8 . . ?
C20 C19 C18 119.47(18) . . ?
C20 C19 C22 120.73(19) . . ?
C18 C19 C22 119.79(19) . . ?
C21 C20 C19 119.86(18) . . ?
C21 C20 H20 120.1 . . ?
C19 C20 H20 120.1 . . ?
C20 C21 C16 121.43(18) . . ?
C20 C21 H21 119.3 . . ?
C16 C21 H21 119.3 . . ?
F6B C22 F4B 109.9(8) . . ?
F6C C22 F5C 114.4(9) . . ?
F4A C22 F6A 105.2(4) . . ?
F4A C22 F5A 108.0(5) . . ?
F6A C22 F5A 105.8(4) . . ?
F6B C22 F5B 102.1(8) . . ?
F4B C22 F5B 103.8(7) . . ?
F6C C22 F4C 105.8(8) . . ?
F5C C22 F4C 102.2(7) . . ?
F6C C22 C19 116.1(7) . . ?
F6B C22 C19 114.9(8) . . ?
F4B C22 C19 114.8(7) . . ?
F5C C22 C19 111.7(5) . . ?
F4A C22 C19 113.5(4) . . ?
F6A C22 C19 111.6(4) . . ?
F5A C22 C19 112.1(4) . . ?
F5B C22 C19 109.9(7) . . ?
F4C C22 C19 104.8(6) . . ?
C24 C23 C15 116.62(15) . . ?
C24 C23 H23A 108.1 . . ?
C15 C23 H23A 108.1 . . ?
C24 C23 H23B 108.1 . . ?
C15 C23 H23B 108.1 . . ?
H23A C23 H23B 107.3 . . ?
C25 C24 C23 111.16(17) . . ?
C25 C24 H24A 109.4 . . ?
C23 C24 H24A 109.4 . . ?
C25 C24 H24B 109.4 . . ?
C23 C24 H24B 109.4 . . ?
H24A C24 H24B 108.0 . . ?
C24 C25 H25A 109.5 . . ?
C24 C25 H25B 109.5 . . ?
H25A C25 H25B 109.5 . . ?
C24 C25 H25C 109.5 . . ?
H25A C25 H25C 109.5 . . ?
H25B C25 H25C 109.5 . . ?
C27 C26 C15 116.66(15) . . ?
C27 C26 H26A 108.1 . . ?
C15 C26 H26A 108.1 . . ?
C27 C26 H26B 108.1 . . ?
C15 C26 H26B 108.1 . . ?
H26A C26 H26B 107.3 . . ?
C26 C27 C28 111.05(16) . . ?
C26 C27 H27A 109.4 . . ?
C28 C27 H27A 109.4 . . ?
C26 C27 H27B 109.4 . . ?
C28 C27 H27B 109.4 . . ?
H27A C27 H27B 108.0 . . ?
C27 C28 H28A 109.5 . . ?
C27 C28 H28B 109.5 . . ?
H28A C28 H28B 109.5 . . ?
C27 C28 H28C 109.5 . . ?
H28A C28 H28C 109.5 . . ?
H28B C28 H28C 109.5 . . ?

loop_
_geom_bond_atom_site_label_1
_geom_bond_atom_site_label_2
_geom_bond_distance
_geom_bond_site_symmetry_2
_geom_bond_publ_flag
S1 O3 1.4625(13) . ?
S1 O4 1.4633(13) . ?
S1 O1 1.4730(12) . ?
S1 O2 1.4732(13) . ?
O5 HO5A 0.873(16) . ?
O5 HO5B 0.876(16) . ?
O6 HO6A 0.878(17) . ?
O6 HO6B 0.865(17) . ?
O7 HO7A 0.877(17) . ?
O7 HO7B 0.870(18) . ?
O7 HO7C 0.86(2) . ?
O8 HO8A 0.859(16) . ?
O8 HO8B 0.862(16) . ?
F1A C8 1.280(7) . ?
F2A C8 1.371(7) . ?
F3A C8 1.382(6) . ?
F1B C8 1.381(8) . ?
F2B C8 1.284(9) . ?
F3B C8 1.352(6) . ?
F1C C8 1.349(11) . ?
F2C C8 1.345(11) . ?
F3C C8 1.313(11) . ?
F4A C22 1.331(6) . ?
F5A C22 1.344(6) . ?
F6A C22 1.339(6) . ?
F4B C22 1.324(10) . ?
F5B C22 1.412(10) . ?
F6B C22 1.306(10) . ?
F4C C22 1.442(9) . ?
F5C C22 1.325(9) . ?
F6C C22 1.263(10) . ?
N1 C1 1.503(2) . ?
N1 HN1A 0.916(15) . ?
N1 HN1B 0.921(15) . ?
N1 HN1C 0.920(16) . ?
N2 C15 1.506(2) . ?
N2 HN2A 0.916(15) . ?
N2 HN2B 0.915(16) . ?
N2 HN2C 0.932(16) . ?
C1 C2 1.521(2) . ?
C1 C12 1.536(2) . ?
C1 C9A 1.543(2) . ?
C1 C9B 1.56(2) . ?
C2 C7 1.387(3) . ?
C2 C3 1.391(2) . ?
C3 C4 1.381(3) . ?
C3 H3 0.9500 . ?
C4 C5 1.377(3) . ?
C4 H4 0.9500 . ?
C5 C6 1.381(3) . ?
C5 C8 1.492(3) . ?
C6 C7 1.383(3) . ?
C6 H6 0.9500 . ?
C7 H7 0.9500 . ?
C9A C10A 1.520(3) . ?
C9A H9A 0.9900 . ?
C9A H9B 0.9900 . ?
C10A C11A 1.524(3) . ?
C10A H10A 0.9900 . ?
C10A H10B 0.9900 . ?
C11A H11A 0.9800 . ?
C11A H11B 0.9800 . ?
C11A H11C 0.9800 . ?
C9B C10B 1.51(2) . ?
C9B H9C 0.9900 . ?
C9B H9D 0.9900 . ?
C10B C11B 1.52(2) . ?
C10B H10C 0.9900 . ?
C10B H10D 0.9900 . ?
C11B H11D 0.9800 . ?
C11B H11E 0.9800 . ?
C11B H11F 0.9800 . ?
C12 C13 1.516(3) . ?
C12 H12A 0.9900 . ?
C12 H12B 0.9900 . ?
C13 C14 1.519(3) . ?
C13 H13A 0.9900 . ?
C13 H13B 0.9900 . ?
C14 H14A 0.9800 . ?
C14 H14B 0.9800 . ?
C14 H14C 0.9800 . ?
C15 C16 1.520(2) . ?
C15 C23 1.537(2) . ?
C15 C26 1.541(2) . ?
C16 C17 1.389(3) . ?
C16 C21 1.392(2) . ?
C17 C18 1.379(3) . ?
C17 H17 0.9500 . ?
C18 C19 1.386(3) . ?
C18 H18 0.9500 . ?
C19 C20 1.382(3) . ?
C19 C22 1.492(3) . ?
C20 C21 1.380(3) . ?
C20 H20 0.9500 . ?
C21 H21 0.9500 . ?
C23 C24 1.523(2) . ?
C23 H23A 0.9900 . ?
C23 H23B 0.9900 . ?
C24 C25 1.513(3) . ?
C24 H24A 0.9900 . ?
C24 H24B 0.9900 . ?
C25 H25A 0.9800 . ?
C25 H25B 0.9800 . ?
C25 H25C 0.9800 . ?
C26 C27 1.521(3) . ?
C26 H26A 0.9900 . ?
C26 H26B 0.9900 . ?
C27 C28 1.526(3) . ?
C27 H27A 0.9900 . ?
C27 H27B 0.9900 . ?
C28 H28A 0.9800 . ?
C28 H28B 0.9800 . ?
C28 H28C 0.9800 . ?

loop_
_geom_hbond_atom_site_label_D
_geom_hbond_atom_site_label_H
_geom_hbond_atom_site_label_A
_geom_hbond_distance_DH
_geom_hbond_distance_HA
_geom_hbond_distance_DA
_geom_hbond_angle_DHA
_geom_hbond_site_symmetry_A
_geom_hbond_publ_flag
N1 HN1A O6 0.916(15) 2.039(16) 2.936(2) 166.2(19) 3_666 yes
N1 HN1B O3 0.921(15) 1.838(16) 2.735(2) 163.8(19) . yes
N1 HN1C O1 0.920(16) 1.919(17) 2.814(2) 164(2) 3_666 yes
N2 HN2A O7 0.916(15) 2.056(16) 2.953(2) 166.1(19) 3_666 yes
N2 HN2B O2 0.915(16) 1.924(17) 2.804(2) 160(2) 3_666 yes
N2 HN2C O4 0.932(16) 1.822(16) 2.741(2) 168(2) 1_565 yes
O5 HO5A O2 0.873(16) 1.875(17) 2.7451(19) 174(3) . yes
O5 HO5B O3 0.876(16) 2.004(18) 2.834(2) 158(2) 3_666 yes
O6 HO6A O5 0.878(17) 1.842(18) 2.707(2) 168(3) . yes
O6 HO6B O7 0.865(17) 2.308(18) 3.172(3) 177(3) 2_655 yes
O7 HO7A O8 0.877(17) 1.834(18) 2.703(2) 171(3) . yes
O7 HO7B O6 0.870(18) 2.49(2) 3.303(3) 155(3) . yes
O7 HO7C O6 0.86(2) 2.45(9) 3.172(3) 142(13) 2_645 yes
O8 HO8A O4 0.859(16) 1.980(18) 2.7843(19) 156(2) 3_656 yes
O8 HO8B O1 0.862(16) 1.896(17) 2.7528(19) 172(2) . yes

loop_
_geom_torsion_atom_site_label_1
_geom_torsion_atom_site_label_2
_geom_torsion_atom_site_label_3
_geom_torsion_atom_site_label_4
_geom_torsion
_geom_torsion_site_symmetry_1
_geom_torsion_site_symmetry_2
_geom_torsion_site_symmetry_3
_geom_torsion_site_symmetry_4
_geom_torsion_publ_flag
N1 C1 C2 C7 -9.2(2) . . . . ?
C12 C1 C2 C7 -127.99(18) . . . . ?
C9A C1 C2 C7 111.2(2) . . . . ?
C9B C1 C2 C7 92(2) . . . . ?
N1 C1 C2 C3 173.72(16) . . . . ?
C12 C1 C2 C3 54.9(2) . . . . ?
C9A C1 C2 C3 -65.9(2) . . . . ?
C9B C1 C2 C3 -85(2) . . . . ?
C7 C2 C3 C4 1.0(3) . . . . ?
C1 C2 C3 C4 178.29(19) . . . . ?
C2 C3 C4 C5 0.3(3) . . . . ?
C3 C4 C5 C6 -1.5(3) . . . . ?
C3 C4 C5 C8 178.7(2) . . . . ?
C4 C5 C6 C7 1.2(3) . . . . ?
C8 C5 C6 C7 -178.9(2) . . . . ?
C5 C6 C7 C2 0.2(3) . . . . ?
C3 C2 C7 C6 -1.3(3) . . . . ?
C1 C2 C7 C6 -178.39(18) . . . . ?
C4 C5 C8 F1A 99.5(6) . . . . ?
C6 C5 C8 F1A -80.3(6) . . . . ?
C4 C5 C8 F2B -113.1(7) . . . . ?
C6 C5 C8 F2B 67.1(7) . . . . ?
C4 C5 C8 F3C 53.0(12) . . . . ?
C6 C5 C8 F3C -126.9(12) . . . . ?
C4 C5 C8 F2C -64.3(11) . . . . ?
C6 C5 C8 F2C 115.8(11) . . . . ?
C4 C5 C8 F1C -179.8(13) . . . . ?
C6 C5 C8 F1C 0.3(13) . . . . ?
C4 C5 C8 F3B 16.1(6) . . . . ?
C6 C5 C8 F3B -163.8(6) . . . . ?
C4 C5 C8 F2A -141.3(5) . . . . ?
C6 C5 C8 F2A 38.9(6) . . . . ?
C4 C5 C8 F1B 126.8(5) . . . . ?
C6 C5 C8 F1B -53.1(5) . . . . ?
C4 C5 C8 F3A -26.9(6) . . . . ?
C6 C5 C8 F3A 153.2(6) . . . . ?
N1 C1 C9A C10A 69.2(2) . . . . ?
C2 C1 C9A C10A -51.4(2) . . . . ?
C12 C1 C9A C10A -174.98(16) . . . . ?
C1 C9A C10A C11A 176.33(17) . . . . ?
N1 C1 C9B C10B -172(6) . . . . ?
C2 C1 C9B C10B 76(7) . . . . ?
C12 C1 C9B C10B -56(8) . . . . ?
C1 C9B C10B C11B 171(6) . . . . ?
N1 C1 C12 C13 -62.4(2) . . . . ?
C2 C1 C12 C13 57.8(2) . . . . ?
C9A C1 C12 C13 -179.64(17) . . . . ?
C9B C1 C12 C13 -174(3) . . . . ?
C1 C12 C13 C14 178.10(18) . . . . ?
N2 C15 C16 C17 -13.7(2) . . . . ?
C23 C15 C16 C17 -132.25(18) . . . . ?
C26 C15 C16 C17 105.77(19) . . . . ?
N2 C15 C16 C21 169.47(16) . . . . ?
C23 C15 C16 C21 51.0(2) . . . . ?
C26 C15 C16 C21 -71.0(2) . . . . ?
C21 C16 C17 C18 -1.5(3) . . . . ?
C15 C16 C17 C18 -178.32(17) . . . . ?
C16 C17 C18 C19 0.1(3) . . . . ?
C17 C18 C19 C20 1.5(3) . . . . ?
C17 C18 C19 C22 -177.6(2) . . . . ?
C18 C19 C20 C21 -1.5(3) . . . . ?
C22 C19 C20 C21 177.6(2) . . . . ?
C19 C20 C21 C16 0.0(3) . . . . ?
C17 C16 C21 C20 1.5(3) . . . . ?
C15 C16 C21 C20 178.47(18) . . . . ?
C20 C19 C22 F6C 165.9(8) . . . . ?
C18 C19 C22 F6C -15.0(8) . . . . ?
C20 C19 C22 F6B 111.6(6) . . . . ?
C18 C19 C22 F6B -69.4(7) . . . . ?
C20 C19 C22 F4B -17.4(7) . . . . ?
C18 C19 C22 F4B 161.7(7) . . . . ?
C20 C19 C22 F5C -60.4(9) . . . . ?
C18 C19 C22 F5C 118.7(9) . . . . ?
C20 C19 C22 F4A 15.0(5) . . . . ?
C18 C19 C22 F4A -165.9(4) . . . . ?
C20 C19 C22 F6A 133.8(3) . . . . ?
C18 C19 C22 F6A -47.2(4) . . . . ?
C20 C19 C22 F5A -107.7(4) . . . . ?
C18 C19 C22 F5A 71.3(4) . . . . ?
C20 C19 C22 F5B -133.9(6) . . . . ?
C18 C19 C22 F5B 45.1(6) . . . . ?
C20 C19 C22 F4C 49.6(6) . . . . ?
C18 C19 C22 F4C -131.4(6) . . . . ?
N2 C15 C23 C24 -63.4(2) . . . . ?
C16 C15 C23 C24 57.3(2) . . . . ?
C26 C15 C23 C24 -179.90(16) . . . . ?
C15 C23 C24 C25 174.44(18) . . . . ?
N2 C15 C26 C27 70.1(2) . . . . ?
C16 C15 C26 C27 -50.6(2) . . . . ?
C23 C15 C26 C27 -174.60(16) . . . . ?
C15 C26 C27 C28 178.92(16) . . . . ?
